data_4506342
loop_
_publ_author_name
'Chang, Xin-Hong'
'Ma, Lu-Fang'
'Hui, Guo'
'Wang, Li-Ya'

_publ_section_title
;
 Four Low-Dimensional Cobalt(II) Coordination Polymers Based on a New
 Isophthalic Acid Derivative: Syntheses, Crystal Structures, and
 Properties
;
_journal_issue 7
_journal_name_full 'Crystal Growth &amp; Design'
_journal_page_first 3638
_journal_paper_doi 10.1021/cg300461v
_journal_volume 12
_journal_year 2012
_chemical_formula_sum 'C26 H30 Co N4 O6'
_chemical_formula_weight 553.47
_chemical_name_systematic
;

 ?

;
_space_group_IT_number 14
_symmetry_cell_setting monoclinic
_symmetry_space_group_name_Hall '-P 2ybc'
_symmetry_space_group_name_H-M 'P 1 21/c 1'
_atom_sites_solution_hydrogens geom
_atom_sites_solution_primary direct
_atom_sites_solution_secondary difmap
_audit_creation_method SHELXL-97
_cell_angle_alpha 90.00
_cell_angle_beta 96.097(7)
_cell_angle_gamma 90.00
_cell_formula_units_Z 4
_cell_length_a 8.649(5)
_cell_length_b 16.573(10)
_cell_length_c 18.729(12)
_cell_measurement_reflns_used 1557
_cell_measurement_temperature 296(2)
_cell_measurement_theta_max 17.96
_cell_measurement_theta_min 2.37
_cell_volume 2669(3)
_computing_cell_refinement 'Bruker SMART'
_computing_data_collection 'Bruker SMART'
_computing_data_reduction 'Bruker SAINT'
_computing_molecular_graphics 'Bruker SHELXTL'
_computing_publication_material 'Bruker SHELXTL'
_computing_structure_refinement 'SHELXL-97 (Sheldrick, 1997)'
_computing_structure_solution 'SHELXS-97 (Sheldrick, 1990)'
_diffrn_ambient_temperature 296(2)
_diffrn_measured_fraction_theta_full 0.999
_diffrn_measured_fraction_theta_max 0.999
_diffrn_measurement_device_type 'CCD area detector'
_diffrn_measurement_method 'phi and omega scans'
_diffrn_radiation_monochromator graphite
_diffrn_radiation_source 'fine-focus sealed tube'
_diffrn_radiation_type MoK\a
_diffrn_radiation_wavelength 0.71073
_diffrn_reflns_av_R_equivalents 0.1415
_diffrn_reflns_av_sigmaI/netI 0.1414
_diffrn_reflns_limit_h_max 10
_diffrn_reflns_limit_h_min -10
_diffrn_reflns_limit_k_max 20
_diffrn_reflns_limit_k_min -19
_diffrn_reflns_limit_l_max 22
_diffrn_reflns_limit_l_min -22
_diffrn_reflns_number 19596
_diffrn_reflns_theta_full 25.50
_diffrn_reflns_theta_max 25.50
_diffrn_reflns_theta_min 2.37
_diffrn_standards_number 0
_exptl_absorpt_coefficient_mu 0.689
_exptl_absorpt_correction_T_max 0.8977
_exptl_absorpt_correction_T_min 0.7994
_exptl_absorpt_correction_type multi-scan
_exptl_absorpt_process_details sadabs
_exptl_crystal_colour red
_exptl_crystal_density_diffrn 1.377
_exptl_crystal_density_method 'not measured'
_exptl_crystal_description block
_exptl_crystal_F_000 1156
_exptl_crystal_size_max 0.34
_exptl_crystal_size_mid 0.21
_exptl_crystal_size_min 0.16
_refine_diff_density_max 0.357
_refine_diff_density_min -0.605
_refine_diff_density_rms 0.074
_refine_ls_extinction_method none
_refine_ls_goodness_of_fit_ref 1.021
_refine_ls_hydrogen_treatment constr
_refine_ls_matrix_type full
_refine_ls_number_parameters 335
_refine_ls_number_reflns 4966
_refine_ls_number_restraints 40
_refine_ls_restrained_S_all 1.041
_refine_ls_R_factor_all 0.1984
_refine_ls_R_factor_gt 0.0710
_refine_ls_shift/su_max 0.002
_refine_ls_shift/su_mean 0.000
_refine_ls_structure_factor_coef Fsqd
_refine_ls_weighting_details 'calc w=1/[\s^2^(Fo^2^)+(0.0681P)^2^+0.1780P] where P=(Fo^2^+2Fc^2^)/3'
_refine_ls_weighting_scheme calc
_refine_ls_wR_factor_gt 0.1462
_refine_ls_wR_factor_ref 0.1856
_reflns_number_gt 1960
_reflns_number_total 4966
_reflns_threshold_expression >2sigma(I)
_cod_data_source_file cg300461v_si_002.cif
_cod_data_source_block b
_cod_depositor_comments
;
The following automatic conversions were performed:

'_symmetry_cell_setting' value 'Monoclinic' changed to 'monoclinic'
according to /home/saulius/struct/CIF-dictionaries/cif_core.dic
dictionary named 'cif_core.dic' version 2.4.1 from 2010-06-29.

Automatic conversion script
Id: cif_fix_values 1891 2012-01-12 08:04:46Z andrius 
;
_cod_original_cell_volume 2670(3)
_cod_original_sg_symbol_H-M P2(1)/c
_cod_database_code 4506342

loop_
_symmetry_equiv_pos_as_xyz
'x, y, z'
'-x, y+1/2, -z+1/2'
'-x, -y, -z'
'x, -y-1/2, z-1/2'

loop_
_atom_site_label
_atom_site_type_symbol
_atom_site_fract_x
_atom_site_fract_y
_atom_site_fract_z
_atom_site_U_iso_or_equiv
_atom_site_adp_type
_atom_site_occupancy
_atom_site_symmetry_multiplicity
_atom_site_calc_flag
_atom_site_refinement_flags
Co1 Co 0.47376(7) 0.27982(4) 0.10180(3) 0.06256(19) Uani 1 1 d .
O1 O 0.3224(3) 0.21931(19) 0.03362(12) 0.0788(10) Uani 1 1 d .
O2 O 0.4923(4) 0.27379(18) -0.03054(13) 0.0820(10) Uani 1 1 d .
O3 O 0.4318(4) 0.23541(18) -0.29646(13) 0.0768(10) Uani 1 1 d .
O4 O 0.2342(4) 0.1650(2) -0.34680(13) 0.0916(11) Uani 1 1 d .
O5 O 0.7538(7) 0.2086(3) 0.3912(3) 0.250(3) Uani 1 1 d .
H1W H 0.7245 0.1904 0.3496 0.375 Uiso 1 1 d R
H2W H 0.6758 0.2134 0.4149 0.375 Uiso 1 1 d R
O6 O -0.0015(7) 0.3362(4) 0.0429(4) 0.266(3) Uani 1 1 d .
H3W H -0.0435 0.2954 0.0605 0.399 Uiso 1 1 d R
H4W H 0.0967 0.3306 0.0491 0.399 Uiso 1 1 d R
N1 N 0.5338(4) 0.3980(2) 0.09511(15) 0.0649(11) Uani 1 1 d .
N2 N 0.6744(5) 0.5018(2) 0.06904(18) 0.0860(13) Uani 1 1 d .
N3 N 0.6825(4) 0.2217(2) 0.11451(18) 0.0766(11) Uani 1 1 d U
N4 N 0.8912(5) 0.1646(3) 0.1726(2) 0.1042(15) Uani 1 1 d U
C1 C 0.2789(5) 0.2016(2) -0.09318(18) 0.0567(13) Uani 1 1 d .
C2 C 0.3337(5) 0.2132(2) -0.15876(18) 0.0624(13) Uani 1 1 d .
H2 H 0.4284 0.2391 -0.1614 0.075 Uiso 1 1 calc R
C3 C 0.2474(5) 0.1861(2) -0.22131(19) 0.0609(13) Uani 1 1 d .
C4 C 0.1079(5) 0.1483(2) -0.21587(19) 0.0612(13) Uani 1 1 d .
H4 H 0.0501 0.1303 -0.2575 0.073 Uiso 1 1 calc R
C5 C 0.0498(5) 0.1360(2) -0.14981(19) 0.0603(13) Uani 1 1 d .
C6 C 0.1405(5) 0.1642(2) -0.0885(2) 0.0632(13) Uani 1 1 d .
H6 H 0.1054 0.1571 -0.0437 0.076 Uiso 1 1 calc R
C7 C 0.3732(5) 0.2339(3) -0.0266(2) 0.0658(14) Uani 1 1 d .
C8 C 0.3064(6) 0.1969(3) -0.2930(2) 0.0708(15) Uani 1 1 d .
C9 C -0.0992(5) 0.0954(2) -0.1452(2) 0.0640(14) Uani 1 1 d .
C10 C -0.1239(5) 0.0471(3) -0.0882(2) 0.0898(17) Uani 1 1 d .
H10 H -0.0439 0.0398 -0.0515 0.108 Uiso 1 1 calc R
C11 C -0.2652(6) 0.0087(3) -0.0838(3) 0.112(2) Uani 1 1 d .
H11 H -0.2768 -0.0250 -0.0450 0.134 Uiso 1 1 calc R
C12 C -0.3865(6) 0.0194(3) -0.1348(3) 0.0974(19) Uani 1 1 d .
C13 C -0.3618(6) 0.0673(3) -0.1927(3) 0.102(2) Uani 1 1 d .
H13 H -0.4421 0.0745 -0.2293 0.122 Uiso 1 1 calc R
C14 C -0.2220(5) 0.1044(3) -0.1978(2) 0.0856(17) Uani 1 1 d .
H14 H -0.2096 0.1364 -0.2376 0.103 Uiso 1 1 calc R
C15 C -0.5421(6) -0.0206(4) -0.1284(4) 0.167(3) Uani 1 1 d .
H15A H -0.5342 -0.0546 -0.0867 0.251 Uiso 1 1 calc R
H15B H -0.5710 -0.0526 -0.1704 0.251 Uiso 1 1 calc R
H15C H -0.6197 0.0200 -0.1241 0.251 Uiso 1 1 calc R
C16 C 0.4579(6) 0.4672(3) 0.1101(2) 0.0754(15) Uani 1 1 d .
H16 H 0.3619 0.4704 0.1281 0.091 Uiso 1 1 calc R
C17 C 0.5463(6) 0.5298(3) 0.0942(2) 0.0905(18) Uani 1 1 d .
H17 H 0.5222 0.5839 0.0998 0.109 Uiso 1 1 calc R
C18 C 0.6629(6) 0.4222(3) 0.0707(2) 0.0778(16) Uani 1 1 d .
H18 H 0.7379 0.3874 0.0562 0.093 Uiso 1 1 calc R
C19 C 0.8019(6) 0.5484(3) 0.0463(3) 0.112(2) Uani 1 1 d .
H19A H 0.7605 0.5902 0.0135 0.134 Uiso 1 1 calc R
H19B H 0.8667 0.5134 0.0206 0.134 Uiso 1 1 calc R
C20 C 0.9007(7) 0.5870(4) 0.1084(3) 0.154(3) Uani 1 1 d .
H20A H 0.9881 0.6136 0.0900 0.185 Uiso 1 1 calc R
H20B H 0.8394 0.6282 0.1291 0.185 Uiso 1 1 calc R
C21 C 0.7554(6) 0.2016(3) 0.1772(3) 0.0873(16) Uani 1 1 d U
H21 H 0.7162 0.2122 0.2206 0.105 Uiso 1 1 calc R
C22 C 0.7745(7) 0.1910(4) 0.0673(3) 0.139(2) Uani 1 1 d U
H22 H 0.7524 0.1927 0.0176 0.167 Uiso 1 1 calc R
C23 C 0.9026(8) 0.1576(5) 0.1024(4) 0.161(2) Uani 1 1 d U
H23 H 0.9843 0.1340 0.0814 0.193 Uiso 1 1 calc R
C24 C 1.0025(6) 0.1342(3) 0.2316(4) 0.143(3) Uani 1 1 d .
H24A H 1.0402 0.1788 0.2621 0.172 Uiso 1 1 calc R
H24B H 1.0910 0.1101 0.2118 0.172 Uiso 1 1 calc R
C25 C 0.9280(7) 0.0729(4) 0.2752(3) 0.130(2) Uani 1 1 d .
H25A H 0.8834 0.0308 0.2434 0.156 Uiso 1 1 calc R
H25B H 0.8435 0.0984 0.2968 0.156 Uiso 1 1 calc R
C26 C 1.0411(7) 0.0329(4) 0.3360(3) 0.152(3) Uani 1 1 d .
H26A H 0.9868 -0.0108 0.3572 0.183 Uiso 1 1 calc R
H26B H 1.1283 0.0097 0.3147 0.183 Uiso 1 1 calc R

loop_
_atom_site_aniso_label
_atom_site_aniso_U_11
_atom_site_aniso_U_22
_atom_site_aniso_U_33
_atom_site_aniso_U_23
_atom_site_aniso_U_13
_atom_site_aniso_U_12
Co1 0.0856(4) 0.0702(4) 0.0300(3) -0.0034(3) -0.0024(3) -0.0008(4)
O1 0.097(2) 0.114(2) 0.0243(13) -0.0141(15) 0.0029(14) -0.015(2)
O2 0.114(2) 0.087(2) 0.0422(15) -0.0083(16) -0.0044(16) -0.028(2)
O3 0.108(2) 0.090(2) 0.0344(14) 0.0056(15) 0.0137(15) -0.0077(19)
O4 0.116(2) 0.128(3) 0.0279(14) -0.0077(17) -0.0058(16) -0.002(2)
O5 0.240(6) 0.245(6) 0.278(7) -0.060(5) 0.093(5) -0.015(5)
O6 0.183(5) 0.266(7) 0.336(8) 0.076(6) -0.030(5) -0.031(5)
N1 0.085(2) 0.066(2) 0.0395(18) -0.0010(17) -0.0093(18) 0.004(2)
N2 0.106(3) 0.081(3) 0.063(2) 0.001(2) -0.026(2) -0.021(2)
N3 0.099(2) 0.073(2) 0.0581(19) 0.002(2) 0.0078(18) 0.015(2)
N4 0.103(3) 0.102(3) 0.105(3) -0.001(3) -0.001(2) 0.025(2)
C1 0.077(3) 0.065(3) 0.0274(19) -0.0035(18) 0.0012(19) -0.006(2)
C2 0.085(3) 0.064(3) 0.036(2) -0.001(2) -0.002(2) -0.006(3)
C3 0.081(3) 0.063(3) 0.037(2) -0.001(2) -0.001(2) 0.003(2)
C4 0.083(3) 0.067(3) 0.031(2) -0.003(2) -0.006(2) 0.009(3)
C5 0.079(3) 0.064(3) 0.036(2) -0.002(2) -0.004(2) -0.008(2)
C6 0.082(3) 0.072(3) 0.036(2) 0.004(2) 0.006(2) -0.002(3)
C7 0.096(3) 0.062(3) 0.037(2) -0.005(2) -0.007(2) -0.009(3)
C8 0.097(3) 0.084(4) 0.031(2) 0.003(2) 0.003(2) 0.009(3)
C9 0.087(3) 0.058(3) 0.045(2) 0.004(2) -0.007(2) 0.000(3)
C10 0.088(3) 0.109(4) 0.068(3) 0.025(3) -0.015(3) -0.026(3)
C11 0.122(4) 0.118(5) 0.093(4) 0.033(3) -0.001(3) -0.022(4)
C12 0.089(4) 0.100(4) 0.100(4) 0.006(3) -0.007(3) -0.023(3)
C13 0.109(4) 0.111(4) 0.081(3) 0.016(3) -0.015(3) 0.009(3)
C14 0.084(3) 0.108(4) 0.064(3) 0.011(3) 0.003(3) -0.014(3)
C15 0.103(5) 0.174(6) 0.223(8) 0.014(6) 0.003(5) -0.048(5)
C16 0.098(4) 0.070(3) 0.054(3) -0.004(2) -0.011(2) 0.014(3)
C17 0.127(4) 0.066(3) 0.071(3) -0.003(3) -0.028(3) -0.008(3)
C18 0.090(3) 0.080(3) 0.059(3) -0.006(3) -0.013(3) -0.012(3)
C19 0.126(4) 0.111(4) 0.087(4) 0.012(3) -0.036(3) -0.041(4)
C20 0.156(5) 0.150(5) 0.140(5) 0.047(4) -0.064(4) -0.074(4)
C21 0.091(3) 0.082(3) 0.085(3) -0.008(3) -0.010(3) 0.010(3)
C22 0.147(4) 0.179(5) 0.097(3) 0.020(3) 0.036(3) 0.080(4)
C23 0.152(4) 0.201(5) 0.136(4) 0.025(4) 0.039(3) 0.081(4)
C24 0.101(4) 0.108(5) 0.202(6) 0.007(5) -0.068(4) 0.017(4)
C25 0.144(5) 0.114(5) 0.117(4) -0.028(4) -0.064(4) 0.032(4)
C26 0.153(5) 0.145(5) 0.140(5) -0.038(4) -0.072(4) 0.062(4)

loop_
_atom_type_symbol
_atom_type_description
_atom_type_scat_dispersion_real
_atom_type_scat_dispersion_imag
_atom_type_scat_source
C C 0.0033 0.0016 'International Tables Vol C Tables 4.2.6.8 and 6.1.1.4'
H H 0.0000 0.0000 'International Tables Vol C Tables 4.2.6.8 and 6.1.1.4'
N N 0.0061 0.0033 'International Tables Vol C Tables 4.2.6.8 and 6.1.1.4'
O O 0.0106 0.0060 'International Tables Vol C Tables 4.2.6.8 and 6.1.1.4'
Co Co 0.3494 0.9721 'International Tables Vol C Tables 4.2.6.8 and 6.1.1.4'

loop_
_geom_angle_atom_site_label_1
_geom_angle_atom_site_label_2
_geom_angle_atom_site_label_3
_geom_angle
_geom_angle_site_symmetry_1
_geom_angle_site_symmetry_3
O3 Co1 O1 111.94(12) 4_566 .
O3 Co1 N1 104.74(12) 4_566 .
O1 Co1 N1 126.73(12) . .
O3 Co1 N3 94.46(13) 4_566 .
O1 Co1 N3 110.47(14) . .
N1 Co1 N3 103.50(15) . .
C7 O1 Co1 101.9(3) . .
C8 O3 Co1 103.3(2) . 4_565
H1W O5 H2W 109.7 . .
H3W O6 H4W 108.8 . .
C18 N1 C16 105.1(4) . .
C18 N1 Co1 123.2(3) . .
C16 N1 Co1 131.7(3) . .
C18 N2 C17 105.7(4) . .
C18 N2 C19 126.9(4) . .
C17 N2 C19 127.4(4) . .
C21 N3 C22 103.3(4) . .
C21 N3 Co1 124.0(3) . .
C22 N3 Co1 132.7(3) . .
C23 N4 C21 105.1(5) . .
C23 N4 C24 126.7(5) . .
C21 N4 C24 128.1(5) . .
C6 C1 C2 120.7(3) . .
C6 C1 C7 120.7(3) . .
C2 C1 C7 118.6(4) . .
C1 C2 C3 120.0(4) . .
C1 C2 H2 120.0 . .
C3 C2 H2 120.0 . .
C4 C3 C2 118.8(4) . .
C4 C3 C8 120.5(4) . .
C2 C3 C8 120.7(4) . .
C3 C4 C5 122.3(3) . .
C3 C4 H4 118.9 . .
C5 C4 H4 118.9 . .
C4 C5 C6 117.0(4) . .
C4 C5 C9 121.4(3) . .
C6 C5 C9 121.7(3) . .
C1 C6 C5 121.4(4) . .
C1 C6 H6 119.3 . .
C5 C6 H6 119.3 . .
O2 C7 O1 121.5(4) . .
O2 C7 C1 121.4(4) . .
O1 C7 C1 117.1(4) . .
O4 C8 O3 122.1(4) . .
O4 C8 C3 119.0(4) . .
O3 C8 C3 118.8(4) . .
C10 C9 C14 116.7(4) . .
C10 C9 C5 121.7(4) . .
C14 C9 C5 121.6(4) . .
C9 C10 C11 121.6(4) . .
C9 C10 H10 119.2 . .
C11 C10 H10 119.2 . .
C12 C11 C10 121.3(5) . .
C12 C11 H11 119.3 . .
C10 C11 H11 119.3 . .
C11 C12 C13 117.2(5) . .
C11 C12 C15 121.0(5) . .
C13 C12 C15 121.8(5) . .
C14 C13 C12 121.7(5) . .
C14 C13 H13 119.1 . .
C12 C13 H13 119.1 . .
C13 C14 C9 121.3(4) . .
C13 C14 H14 119.3 . .
C9 C14 H14 119.3 . .
C12 C15 H15A 109.5 . .
C12 C15 H15B 109.5 . .
H15A C15 H15B 109.5 . .
C12 C15 H15C 109.5 . .
H15A C15 H15C 109.5 . .
H15B C15 H15C 109.5 . .
C17 C16 N1 107.8(4) . .
C17 C16 H16 126.1 . .
N1 C16 H16 126.1 . .
N2 C17 C16 109.0(5) . .
N2 C17 H17 125.5 . .
C16 C17 H17 125.5 . .
N1 C18 N2 112.4(4) . .
N1 C18 H18 123.8 . .
N2 C18 H18 123.8 . .
N2 C19 C20 112.7(4) . .
N2 C19 H19A 109.1 . .
C20 C19 H19A 109.1 . .
N2 C19 H19B 109.1 . .
C20 C19 H19B 109.1 . .
H19A C19 H19B 107.8 . .
C26 C20 C19 115.1(5) 2_755 .
C26 C20 H20A 108.5 2_755 .
C19 C20 H20A 108.5 . .
C26 C20 H20B 108.5 2_755 .
C19 C20 H20B 108.5 . .
H20A C20 H20B 107.5 . .
N3 C21 N4 113.6(5) . .
N3 C21 H21 123.2 . .
N4 C21 H21 123.2 . .
C23 C22 N3 110.3(5) . .
C23 C22 H22 124.9 . .
N3 C22 H22 124.9 . .
N4 C23 C22 107.6(6) . .
N4 C23 H23 126.2 . .
C22 C23 H23 126.2 . .
N4 C24 C25 110.9(4) . .
N4 C24 H24A 109.5 . .
C25 C24 H24A 109.5 . .
N4 C24 H24B 109.5 . .
C25 C24 H24B 109.5 . .
H24A C24 H24B 108.0 . .
C24 C25 C26 114.4(5) . .
C24 C25 H25A 108.7 . .
C26 C25 H25A 108.7 . .
C24 C25 H25B 108.7 . .
C26 C25 H25B 108.7 . .
H25A C25 H25B 107.6 . .
C20 C26 C25 114.2(5) 2_745 .
C20 C26 H26A 108.7 2_745 .
C25 C26 H26A 108.7 . .
C20 C26 H26B 108.7 2_745 .
C25 C26 H26B 108.7 . .
H26A C26 H26B 107.6 . .

loop_
_geom_bond_atom_site_label_1
_geom_bond_atom_site_label_2
_geom_bond_distance
_geom_bond_site_symmetry_2
Co1 O3 1.993(3) 4_566
Co1 O1 1.999(3) .
Co1 N1 2.034(4) .
Co1 N3 2.038(4) .
O1 C7 1.277(5) .
O2 C7 1.233(5) .
O3 C8 1.266(5) .
O3 Co1 1.993(3) 4_565
O4 C8 1.246(5) .
O5 H1W 0.8500 .
O5 H2W 0.8501 .
O6 H3W 0.8501 .
O6 H4W 0.8500 .
N1 C18 1.314(5) .
N1 C16 1.366(5) .
N2 C18 1.324(6) .
N2 C17 1.332(6) .
N2 C19 1.446(6) .
N3 C21 1.315(5) .
N3 C22 1.351(6) .
N4 C23 1.335(7) .
N4 C21 1.336(6) .
N4 C24 1.475(6) .
C1 C6 1.359(5) .
C1 C2 1.376(5) .
C1 C7 1.513(5) .
C2 C3 1.395(5) .
C2 H2 0.9300 .
C3 C4 1.372(6) .
C3 C8 1.497(6) .
C4 C5 1.399(5) .
C4 H4 0.9300 .
C5 C6 1.400(5) .
C5 C9 1.465(6) .
C6 H6 0.9300 .
C9 C10 1.369(6) .
C9 C14 1.378(6) .
C10 C11 1.388(7) .
C10 H10 0.9300 .
C11 C12 1.353(7) .
C11 H11 0.9300 .
C12 C13 1.379(7) .
C12 C15 1.516(7) .
C13 C14 1.369(7) .
C13 H13 0.9300 .
C14 H14 0.9300 .
C15 H15A 0.9600 .
C15 H15B 0.9600 .
C15 H15C 0.9600 .
C16 C17 1.340(6) .
C16 H16 0.9300 .
C17 H17 0.9300 .
C18 H18 0.9300 .
C19 C20 1.510(7) .
C19 H19A 0.9700 .
C19 H19B 0.9700 .
C20 C26 1.423(7) 2_755
C20 H20A 0.9700 .
C20 H20B 0.9700 .
C21 H21 0.9300 .
C22 C23 1.346(8) .
C22 H22 0.9300 .
C23 H23 0.9300 .
C24 C25 1.492(8) .
C24 H24A 0.9700 .
C24 H24B 0.9700 .
C25 C26 1.567(7) .
C25 H25A 0.9700 .
C25 H25B 0.9700 .
C26 C20 1.423(7) 2_745
C26 H26A 0.9700 .
C26 H26B 0.9700 .

loop_
_geom_torsion_atom_site_label_1
_geom_torsion_atom_site_label_2
_geom_torsion_atom_site_label_3
_geom_torsion_atom_site_label_4
_geom_torsion
_geom_torsion_site_symmetry_1
_geom_torsion_site_symmetry_4
O3 Co1 O1 C7 -177.2(3) 4_566 .
N1 Co1 O1 C7 52.8(3) . .
N3 Co1 O1 C7 -73.3(3) . .
O3 Co1 N1 C18 126.4(3) 4_566 .
O1 Co1 N1 C18 -100.9(3) . .
N3 Co1 N1 C18 28.0(3) . .
O3 Co1 N1 C16 -56.4(3) 4_566 .
O1 Co1 N1 C16 76.3(3) . .
N3 Co1 N1 C16 -154.8(3) . .
O3 Co1 N3 C21 -11.6(4) 4_566 .
O1 Co1 N3 C21 -127.0(4) . .
N1 Co1 N3 C21 94.8(4) . .
O3 Co1 N3 C22 164.3(5) 4_566 .
O1 Co1 N3 C22 48.9(5) . .
N1 Co1 N3 C22 -89.4(5) . .
C6 C1 C2 C3 -0.2(6) . .
C7 C1 C2 C3 -178.3(4) . .
C1 C2 C3 C4 0.2(6) . .
C1 C2 C3 C8 -179.0(4) . .
C2 C3 C4 C5 -0.2(6) . .
C8 C3 C4 C5 179.0(4) . .
C3 C4 C5 C6 0.1(6) . .
C3 C4 C5 C9 -179.9(4) . .
C2 C1 C6 C5 0.2(6) . .
C7 C1 C6 C5 178.2(4) . .
C4 C5 C6 C1 -0.1(6) . .
C9 C5 C6 C1 179.8(4) . .
Co1 O1 C7 O2 2.7(5) . .
Co1 O1 C7 C1 -175.9(3) . .
C6 C1 C7 O2 -173.9(4) . .
C2 C1 C7 O2 4.2(6) . .
C6 C1 C7 O1 4.7(6) . .
C2 C1 C7 O1 -177.2(4) . .
Co1 O3 C8 O4 -4.4(5) 4_565 .
Co1 O3 C8 C3 172.7(3) 4_565 .
C4 C3 C8 O4 -6.2(6) . .
C2 C3 C8 O4 172.9(4) . .
C4 C3 C8 O3 176.6(4) . .
C2 C3 C8 O3 -4.2(6) . .
C4 C5 C9 C10 146.0(4) . .
C6 C5 C9 C10 -34.0(6) . .
C4 C5 C9 C14 -34.6(6) . .
C6 C5 C9 C14 145.5(4) . .
C14 C9 C10 C11 0.4(7) . .
C5 C9 C10 C11 179.9(4) . .
C9 C10 C11 C12 -2.1(8) . .
C10 C11 C12 C13 2.7(8) . .
C10 C11 C12 C15 -178.1(5) . .
C11 C12 C13 C14 -1.8(8) . .
C15 C12 C13 C14 179.0(5) . .
C12 C13 C14 C9 0.2(8) . .
C10 C9 C14 C13 0.5(7) . .
C5 C9 C14 C13 -179.0(4) . .
C18 N1 C16 C17 -0.4(4) . .
Co1 N1 C16 C17 -177.9(3) . .
C18 N2 C17 C16 -0.7(5) . .
C19 N2 C17 C16 -179.2(4) . .
N1 C16 C17 N2 0.6(5) . .
C16 N1 C18 N2 -0.1(4) . .
Co1 N1 C18 N2 177.8(2) . .
C17 N2 C18 N1 0.4(5) . .
C19 N2 C18 N1 179.0(4) . .
C18 N2 C19 C20 -106.5(5) . .
C17 N2 C19 C20 71.7(6) . .
N2 C19 C20 C26 53.9(7) . 2_755
C22 N3 C21 N4 3.7(6) . .
Co1 N3 C21 N4 -179.5(3) . .
C23 N4 C21 N3 -2.6(6) . .
C24 N4 C21 N3 179.9(5) . .
C21 N3 C22 C23 -3.3(7) . .
Co1 N3 C22 C23 -179.8(4) . .
C21 N4 C23 C22 0.4(7) . .
C24 N4 C23 C22 177.9(5) . .
N3 C22 C23 N4 1.9(8) . .
C23 N4 C24 C25 -117.8(7) . .
C21 N4 C24 C25 59.2(7) . .
N4 C24 C25 C26 176.1(5) . .
C24 C25 C26 C20 66.0(8) . 2_745
